data_4072964
loop_
_publ_author_name
'Johansson, Roger'
'Wendt, Ola F.'

_publ_section_title
;
 Synthesis and Reactivity of (PCP) Palladium Hydroxy Carbonyl and Related
 Complexes toward CO2and Phenylacetylene
;
_journal_issue 9
_journal_name_full Organometallics
_journal_page_first 2426
_journal_paper_doi 10.1021/om0611709
_journal_volume 26
_journal_year 2007
_chemical_formula_sum 'C25 H44 O2 P2 Pd'
_chemical_formula_weight 544.94
_chemical_name_systematic
; 
 ? 
;
_space_group_IT_number 15
_symmetry_cell_setting monoclinic
_symmetry_space_group_name_Hall '-C 2yc'
_symmetry_space_group_name_H-M 'C 1 2/c 1'
_atom_sites_solution_hydrogens geom
_atom_sites_solution_primary direct
_atom_sites_solution_secondary difmap
_audit_creation_method SHELXL-97
_cell_angle_alpha 90.00
_cell_angle_beta 111.773(4)
_cell_angle_gamma 90.00
_cell_formula_units_Z 8
_cell_length_a 30.3983(11)
_cell_length_b 12.8608(7)
_cell_length_c 15.4378(9)
_cell_measurement_reflns_used 9341
_cell_measurement_temperature 293(2)
_cell_measurement_theta_max 32.6769
_cell_measurement_theta_min 2.2485
_cell_volume 5604.8(5)
_computing_cell_refinement
;
CrysAlis RED, Oxford Diffraction Ltd.,
Version 1.171.29.0 (release 06-01-2006 CrysAlis171 .NET)
(compiled Jan  6 2006,18:17:31)
;
_computing_data_collection
;
CrysAlis CCD, Oxford Diffraction Ltd.,
Version 1.171.29.0 (release 06-01-2006 CrysAlis171 .NET)
(compiled Jan  6 2006,18:17:31)
;
_computing_data_reduction
;
CrysAlis RED, Oxford Diffraction Ltd.,
Version 1.171.29.0 (release 06-01-2006 CrysAlis171 .NET)
(compiled Jan  6 2006,18:17:31)
;
_computing_molecular_graphics 'Diamond (Brandenburg)'
_computing_publication_material 'SHELXL-97 (Sheldrick, 1997)'
_computing_structure_refinement 'SHELXL-97 (Sheldrick, 1997)'
_computing_structure_solution SIR-92
_diffrn_ambient_temperature 293(2)
_diffrn_detector_area_resol_mean 16.1829
_diffrn_measured_fraction_theta_full 0.999
_diffrn_measured_fraction_theta_max 0.927
_diffrn_measurement_device_type 'Oxford Diffraction XCalibur 3'
_diffrn_measurement_method '\w scans'
_diffrn_radiation_monochromator graphite
_diffrn_radiation_source 'Enhance (Mo) X-ray Source'
_diffrn_radiation_type MoK\a
_diffrn_radiation_wavelength 0.71073
_diffrn_reflns_av_R_equivalents 0.0269
_diffrn_reflns_av_sigmaI/netI 0.0606
_diffrn_reflns_limit_h_max 46
_diffrn_reflns_limit_h_min -26
_diffrn_reflns_limit_k_max 19
_diffrn_reflns_limit_k_min -18
_diffrn_reflns_limit_l_max 22
_diffrn_reflns_limit_l_min -23
_diffrn_reflns_number 24782
_diffrn_reflns_theta_full 27.00
_diffrn_reflns_theta_max 32.66
_diffrn_reflns_theta_min 2.68
_diffrn_standards_decay_% 0.0
_exptl_absorpt_coefficient_mu 0.794
_exptl_absorpt_correction_T_max 1.0335
_exptl_absorpt_correction_T_min 0.9747
_exptl_absorpt_correction_type multi-scan
_exptl_absorpt_process_details
;
CrysAlis RED, Oxford Diffraction Ltd.,
Version 1.171.29.0 (release 06-01-2006 CrysAlis171 .NET)
(compiled Jan  6 2006,18:17:31)
Empirical absorption correction using spherical harmonics,
 implemented in SCALE3 ABSPACK scaling algorithm.
;
_exptl_crystal_colour colourless
_exptl_crystal_density_diffrn 1.292
_exptl_crystal_density_method 'not measured'
_exptl_crystal_description prism
_exptl_crystal_F_000 2288
_exptl_crystal_size_max 0.2
_exptl_crystal_size_mid 0.1
_exptl_crystal_size_min 0.05
_refine_diff_density_max 1.544
_refine_diff_density_min -0.837
_refine_diff_density_rms 0.106
_refine_ls_extinction_method none
_refine_ls_goodness_of_fit_ref 1.550
_refine_ls_hydrogen_treatment riding
_refine_ls_matrix_type full
_refine_ls_number_parameters 272
_refine_ls_number_reflns 9536
_refine_ls_number_restraints 0
_refine_ls_restrained_S_all 1.550
_refine_ls_R_factor_all 0.0908
_refine_ls_R_factor_gt 0.0521
_refine_ls_shift/su_max 0.001
_refine_ls_shift/su_mean 0.000
_refine_ls_structure_factor_coef Fsqd
_refine_ls_weighting_details 'calc w=1/[\s^2^(Fo^2^)+(0.0600P)^2^+0.0000P] where P=(Fo^2^+2Fc^2^)/3'
_refine_ls_weighting_scheme calc
_refine_ls_wR_factor_gt 0.1801
_refine_ls_wR_factor_ref 0.1857
_reflns_number_gt 5882
_reflns_number_total 9536
_reflns_threshold_expression >2sigma(I)
_cod_data_source_file om0611709si20070215_095617.cif
_cod_data_source_block compound3
_cod_original_sg_symbol_H-M C2/c
_cod_database_code 4072964

loop_
_symmetry_equiv_pos_as_xyz
'x, y, z'
'-x, y, -z+1/2'
'x+1/2, y+1/2, z'
'-x+1/2, y+1/2, -z+1/2'
'-x, -y, -z'
'x, -y, z-1/2'
'-x+1/2, -y+1/2, -z'
'x+1/2, -y+1/2, z-1/2'

loop_
_atom_site_label
_atom_site_type_symbol
_atom_site_fract_x
_atom_site_fract_y
_atom_site_fract_z
_atom_site_U_iso_or_equiv
_atom_site_adp_type
_atom_site_occupancy
_atom_site_symmetry_multiplicity
_atom_site_calc_flag
_atom_site_refinement_flags
Pd1 Pd 0.877225(10) 0.35724(2) 0.02465(2) 0.03180(12) Uani 1 1 d .
P1 P 0.87540(4) 0.17965(10) 0.00793(9) 0.0398(3) Uani 1 1 d .
O1 O 0.93736(11) 0.3649(3) 0.2226(2) 0.0557(10) Uani 1 1 d .
H1 H 0.9627 0.3857 0.2605 0.084 Uiso 1 1 calc R
C1 C 0.81513(15) 0.3499(3) -0.0917(3) 0.0383(10) Uani 1 1 d .
P2 P 0.86283(4) 0.53302(9) 0.00696(8) 0.0331(2) Uani 1 1 d .
O2 O 0.97929(11) 0.3653(3) 0.1329(2) 0.0543(9) Uani 1 1 d .
C2 C 0.79253(17) 0.2540(4) -0.1215(4) 0.0513(13) Uani 1 1 d .
C3 C 0.75057(18) 0.2473(5) -0.2012(4) 0.0618(15) Uani 1 1 d .
H3 H 0.7360 0.1834 -0.2205 0.074 Uiso 1 1 calc R
C4 C 0.73131(18) 0.3365(5) -0.2504(4) 0.0621(16) Uani 1 1 d .
H4 H 0.7039 0.3323 -0.3038 0.074 Uiso 1 1 calc R
C5 C 0.75229(16) 0.4315(4) -0.2212(3) 0.0500(12) Uani 1 1 d .
H5 H 0.7383 0.4915 -0.2533 0.060 Uiso 1 1 calc R
C6 C 0.79479(15) 0.4385(4) -0.1429(3) 0.0390(10) Uani 1 1 d .
C7 C 0.81298(18) 0.1553(4) -0.0651(5) 0.0649(17) Uani 1 1 d .
H7A H 0.8107 0.0975 -0.1069 0.078 Uiso 1 1 calc R
H7B H 0.7953 0.1378 -0.0262 0.078 Uiso 1 1 calc R
C8 C 0.81870(16) 0.5416(4) -0.1130(3) 0.0440(11) Uani 1 1 d .
H8A H 0.7952 0.5940 -0.1159 0.053 Uiso 1 1 calc R
H8B H 0.8342 0.5622 -0.1551 0.053 Uiso 1 1 calc R
C9 C 0.9100(2) 0.1339(4) -0.0622(4) 0.0596(15) Uani 1 1 d .
C10 C 0.9075(3) 0.0142(5) -0.0775(5) 0.088(2) Uani 1 1 d .
H10A H 0.8750 -0.0066 -0.1074 0.133 Uiso 1 1 calc R
H10B H 0.9211 -0.0203 -0.0184 0.133 Uiso 1 1 calc R
H10C H 0.9247 -0.0044 -0.1162 0.133 Uiso 1 1 calc R
C11 C 0.9621(2) 0.1655(6) -0.0154(5) 0.087(2) Uani 1 1 d .
H11A H 0.9642 0.2394 -0.0057 0.131 Uiso 1 1 calc R
H11B H 0.9789 0.1463 -0.0547 0.131 Uiso 1 1 calc R
H11C H 0.9758 0.1307 0.0436 0.131 Uiso 1 1 calc R
C12 C 0.8900(3) 0.1875(6) -0.1569(5) 0.099(3) Uani 1 1 d .
H12A H 0.8915 0.2615 -0.1482 0.148 Uiso 1 1 calc R
H12B H 0.8577 0.1667 -0.1887 0.148 Uiso 1 1 calc R
H12C H 0.9083 0.1680 -0.1934 0.148 Uiso 1 1 calc R
C13 C 0.88485(19) 0.0971(4) 0.1140(4) 0.0575(14) Uani 1 1 d .
C14 C 0.8615(2) -0.0102(5) 0.0920(5) 0.091(2) Uani 1 1 d .
H14A H 0.8756 -0.0497 0.0564 0.137 Uiso 1 1 calc R
H14B H 0.8282 -0.0022 0.0568 0.137 Uiso 1 1 calc R
H14C H 0.8659 -0.0460 0.1493 0.137 Uiso 1 1 calc R
C15 C 0.9370(2) 0.0873(5) 0.1752(4) 0.0800(19) Uani 1 1 d .
H15A H 0.9533 0.0507 0.1418 0.120 Uiso 1 1 calc R
H15B H 0.9402 0.0497 0.2309 0.120 Uiso 1 1 calc R
H15C H 0.9505 0.1554 0.1915 0.120 Uiso 1 1 calc R
C16 C 0.8608(3) 0.1536(5) 0.1703(5) 0.084(2) Uani 1 1 d .
H16A H 0.8278 0.1619 0.1333 0.126 Uiso 1 1 calc R
H16B H 0.8751 0.2208 0.1881 0.126 Uiso 1 1 calc R
H16C H 0.8644 0.1141 0.2252 0.126 Uiso 1 1 calc R
C17 C 0.91242(17) 0.6186(4) 0.0052(4) 0.0513(13) Uani 1 1 d .
C18 C 0.8950(2) 0.7204(5) -0.0501(5) 0.090(2) Uani 1 1 d .
H18A H 0.8730 0.7043 -0.1116 0.134 Uiso 1 1 calc R
H18B H 0.9216 0.7574 -0.0543 0.134 Uiso 1 1 calc R
H18C H 0.8796 0.7628 -0.0185 0.134 Uiso 1 1 calc R
C19 C 0.9474(2) 0.6403(4) 0.1030(5) 0.078(2) Uani 1 1 d .
H19A H 0.9578 0.5758 0.1354 0.117 Uiso 1 1 calc R
H19B H 0.9323 0.6815 0.1359 0.117 Uiso 1 1 calc R
H19C H 0.9741 0.6775 0.0998 0.117 Uiso 1 1 calc R
C20 C 0.93752(19) 0.5521(5) -0.0477(4) 0.0688(17) Uani 1 1 d .
H20A H 0.9490 0.4887 -0.0141 0.103 Uiso 1 1 calc R
H20B H 0.9636 0.5907 -0.0523 0.103 Uiso 1 1 calc R
H20C H 0.9154 0.5361 -0.1091 0.103 Uiso 1 1 calc R
C21 C 0.83160(17) 0.5857(4) 0.0824(4) 0.0471(12) Uani 1 1 d .
C22 C 0.7847(2) 0.5245(6) 0.0554(5) 0.082(2) Uani 1 1 d .
H22A H 0.7915 0.4516 0.0648 0.123 Uiso 1 1 calc R
H22B H 0.7658 0.5370 -0.0090 0.123 Uiso 1 1 calc R
H22C H 0.7678 0.5469 0.0936 0.123 Uiso 1 1 calc R
C23 C 0.8611(2) 0.5636(5) 0.1846(4) 0.0719(17) Uani 1 1 d .
H23A H 0.8687 0.4909 0.1924 0.108 Uiso 1 1 calc R
H23B H 0.8434 0.5826 0.2223 0.108 Uiso 1 1 calc R
H23C H 0.8899 0.6035 0.2034 0.108 Uiso 1 1 calc R
C24 C 0.8187(2) 0.7016(5) 0.0673(5) 0.086(2) Uani 1 1 d .
H24A H 0.8472 0.7422 0.0843 0.129 Uiso 1 1 calc R
H24B H 0.8013 0.7216 0.1053 0.129 Uiso 1 1 calc R
H24C H 0.7997 0.7135 0.0028 0.129 Uiso 1 1 calc R
C25 C 0.93932(14) 0.3628(3) 0.1394(3) 0.0346(9) Uani 1 1 d .

loop_
_atom_site_aniso_label
_atom_site_aniso_U_11
_atom_site_aniso_U_22
_atom_site_aniso_U_33
_atom_site_aniso_U_23
_atom_site_aniso_U_13
_atom_site_aniso_U_12
Pd1 0.02914(17) 0.03285(19) 0.02738(18) -0.00078(14) 0.00348(12) -0.00254(13)
P1 0.0410(6) 0.0309(6) 0.0427(7) -0.0015(5) 0.0098(5) -0.0016(5)
O1 0.0372(17) 0.093(3) 0.0290(17) -0.0008(18) 0.0031(14) 0.0018(18)
C1 0.033(2) 0.046(3) 0.030(2) -0.006(2) 0.0050(18) -0.0024(19)
P2 0.0327(5) 0.0314(6) 0.0337(6) 0.0008(5) 0.0105(4) -0.0025(5)
O2 0.0320(16) 0.085(3) 0.0376(18) 0.0041(18) 0.0029(14) -0.0076(16)
C2 0.042(3) 0.052(3) 0.046(3) -0.011(2) 0.002(2) -0.007(2)
C3 0.044(3) 0.064(4) 0.059(3) -0.020(3) -0.002(2) -0.011(3)
C4 0.037(3) 0.087(4) 0.042(3) -0.007(3) -0.008(2) 0.001(3)
C5 0.039(2) 0.066(4) 0.036(2) 0.011(3) 0.003(2) 0.004(2)
C6 0.034(2) 0.049(3) 0.030(2) 0.000(2) 0.0080(18) 0.0020(19)
C7 0.045(3) 0.046(3) 0.080(4) -0.006(3) -0.005(3) -0.011(2)
C8 0.045(2) 0.048(3) 0.036(2) 0.014(2) 0.011(2) 0.004(2)
C9 0.083(4) 0.048(3) 0.054(3) -0.008(3) 0.034(3) 0.009(3)
C10 0.118(6) 0.047(4) 0.096(6) -0.025(4) 0.035(5) 0.010(4)
C11 0.072(4) 0.100(6) 0.107(6) -0.015(4) 0.055(4) 0.000(4)
C12 0.156(8) 0.099(5) 0.062(4) 0.013(4) 0.064(5) 0.037(5)
C13 0.066(3) 0.052(3) 0.054(3) 0.012(3) 0.021(3) 0.002(3)
C14 0.111(6) 0.053(4) 0.101(6) 0.023(4) 0.029(5) -0.007(4)
C15 0.075(4) 0.082(5) 0.068(4) 0.031(4) 0.009(3) 0.005(4)
C16 0.103(5) 0.092(5) 0.075(5) 0.023(4) 0.054(4) 0.002(4)
C17 0.048(3) 0.044(3) 0.062(3) 0.009(2) 0.022(3) -0.010(2)
C18 0.079(4) 0.052(4) 0.119(6) 0.041(4) 0.014(4) -0.016(3)
C19 0.066(4) 0.070(4) 0.079(5) 0.007(3) 0.004(3) -0.036(3)
C20 0.051(3) 0.084(5) 0.080(4) 0.026(4) 0.035(3) 0.005(3)
C21 0.049(3) 0.044(3) 0.051(3) -0.012(2) 0.022(2) -0.001(2)
C22 0.065(4) 0.106(5) 0.097(5) -0.035(4) 0.055(4) -0.023(4)
C23 0.089(4) 0.082(4) 0.055(4) -0.008(3) 0.039(3) 0.006(4)
C24 0.092(5) 0.057(4) 0.114(6) -0.008(4) 0.046(4) 0.021(4)
C25 0.0287(19) 0.039(2) 0.028(2) 0.0008(19) 0.0018(16) -0.0025(18)

loop_
_atom_type_symbol
_atom_type_description
_atom_type_scat_dispersion_real
_atom_type_scat_dispersion_imag
_atom_type_scat_source
C C 0.0033 0.0016 'International Tables Vol C Tables 4.2.6.8 and 6.1.1.4'
H H 0.0000 0.0000 'International Tables Vol C Tables 4.2.6.8 and 6.1.1.4'
O O 0.0106 0.0060 'International Tables Vol C Tables 4.2.6.8 and 6.1.1.4'
P P 0.1023 0.0942 'International Tables Vol C Tables 4.2.6.8 and 6.1.1.4'
Pd Pd -0.9988 1.0072 'International Tables Vol C Tables 4.2.6.8 and 6.1.1.4'

loop_
_geom_angle_atom_site_label_1
_geom_angle_atom_site_label_2
_geom_angle_atom_site_label_3
_geom_angle
C25 Pd1 C1 179.14(17)
C25 Pd1 P1 96.18(12)
C1 Pd1 P1 83.14(13)
C25 Pd1 P2 98.14(12)
C1 Pd1 P2 82.52(13)
P1 Pd1 P2 165.61(4)
C7 P1 C9 105.5(3)
C7 P1 C13 103.1(3)
C9 P1 C13 113.0(3)
C7 P1 Pd1 102.40(17)
C9 P1 Pd1 112.59(18)
C13 P1 Pd1 118.27(19)
C25 O1 H1 109.5
C6 C1 C2 118.2(4)
C6 C1 Pd1 121.6(3)
C2 C1 Pd1 120.2(3)
C8 P2 C17 103.8(2)
C8 P2 C21 104.7(2)
C17 P2 C21 113.0(2)
C8 P2 Pd1 102.35(16)
C17 P2 Pd1 117.40(17)
C21 P2 Pd1 113.47(17)
C1 C2 C3 120.9(5)
C1 C2 C7 119.7(4)
C3 C2 C7 119.4(5)
C4 C3 C2 119.5(5)
C4 C3 H3 120.2
C2 C3 H3 120.2
C5 C4 C3 120.5(5)
C5 C4 H4 119.8
C3 C4 H4 119.8
C4 C5 C6 120.4(5)
C4 C5 H5 119.8
C6 C5 H5 119.8
C1 C6 C5 120.5(4)
C1 C6 C8 119.1(4)
C5 C6 C8 120.4(4)
C2 C7 P1 108.4(3)
C2 C7 H7A 110.0
P1 C7 H7A 110.0
C2 C7 H7B 110.0
P1 C7 H7B 110.0
H7A C7 H7B 108.4
C6 C8 P2 110.2(3)
C6 C8 H8A 109.6
P2 C8 H8A 109.6
C6 C8 H8B 109.6
P2 C8 H8B 109.6
H8A C8 H8B 108.1
C12 C9 C11 107.9(6)
C12 C9 C10 108.8(5)
C11 C9 C10 108.7(5)
C12 C9 P1 107.7(4)
C11 C9 P1 110.5(4)
C10 C9 P1 113.2(4)
C9 C10 H10A 109.5
C9 C10 H10B 109.5
H10A C10 H10B 109.5
C9 C10 H10C 109.5
H10A C10 H10C 109.5
H10B C10 H10C 109.5
C9 C11 H11A 109.5
C9 C11 H11B 109.5
H11A C11 H11B 109.5
C9 C11 H11C 109.5
H11A C11 H11C 109.5
H11B C11 H11C 109.5
C9 C12 H12A 109.5
C9 C12 H12B 109.5
H12A C12 H12B 109.5
C9 C12 H12C 109.5
H12A C12 H12C 109.5
H12B C12 H12C 109.5
C16 C13 C15 107.3(5)
C16 C13 C14 106.0(5)
C15 C13 C14 110.7(5)
C16 C13 P1 106.2(4)
C15 C13 P1 112.0(4)
C14 C13 P1 114.1(4)
C13 C14 H14A 109.5
C13 C14 H14B 109.5
H14A C14 H14B 109.5
C13 C14 H14C 109.5
H14A C14 H14C 109.5
H14B C14 H14C 109.5
C13 C15 H15A 109.5
C13 C15 H15B 109.5
H15A C15 H15B 109.5
C13 C15 H15C 109.5
H15A C15 H15C 109.5
H15B C15 H15C 109.5
C13 C16 H16A 109.5
C13 C16 H16B 109.5
H16A C16 H16B 109.5
C13 C16 H16C 109.5
H16A C16 H16C 109.5
H16B C16 H16C 109.5
C19 C17 C18 111.3(5)
C19 C17 C20 108.9(5)
C18 C17 C20 108.0(5)
C19 C17 P2 111.3(4)
C18 C17 P2 113.1(4)
C20 C17 P2 103.8(4)
C17 C18 H18A 109.5
C17 C18 H18B 109.5
H18A C18 H18B 109.5
C17 C18 H18C 109.5
H18A C18 H18C 109.5
H18B C18 H18C 109.5
C17 C19 H19A 109.5
C17 C19 H19B 109.5
H19A C19 H19B 109.5
C17 C19 H19C 109.5
H19A C19 H19C 109.5
H19B C19 H19C 109.5
C17 C20 H20A 109.5
C17 C20 H20B 109.5
H20A C20 H20B 109.5
C17 C20 H20C 109.5
H20A C20 H20C 109.5
H20B C20 H20C 109.5
C23 C21 C24 110.9(5)
C23 C21 C22 108.3(5)
C24 C21 C22 107.2(5)
C23 C21 P2 109.6(3)
C24 C21 P2 114.5(4)
C22 C21 P2 106.0(3)
C21 C22 H22A 109.5
C21 C22 H22B 109.5
H22A C22 H22B 109.5
C21 C22 H22C 109.5
H22A C22 H22C 109.5
H22B C22 H22C 109.5
C21 C23 H23A 109.5
C21 C23 H23B 109.5
H23A C23 H23B 109.5
C21 C23 H23C 109.5
H23A C23 H23C 109.5
H23B C23 H23C 109.5
C21 C24 H24A 109.5
C21 C24 H24B 109.5
H24A C24 H24B 109.5
C21 C24 H24C 109.5
H24A C24 H24C 109.5
H24B C24 H24C 109.5
O2 C25 O1 118.4(4)
O2 C25 Pd1 122.6(3)
O1 C25 Pd1 119.0(3)

loop_
_geom_bond_atom_site_label_1
_geom_bond_atom_site_label_2
_geom_bond_distance
Pd1 C25 2.056(4)
Pd1 C1 2.069(4)
Pd1 P1 2.2968(13)
Pd1 P2 2.2996(12)
P1 C7 1.839(5)
P1 C9 1.864(6)
P1 C13 1.881(5)
O1 C25 1.309(5)
O1 H1 0.8200
C1 C6 1.395(6)
C1 C2 1.404(6)
P2 C8 1.844(4)
P2 C17 1.875(5)
P2 C21 1.881(5)
O2 C25 1.256(5)
C2 C3 1.408(6)
C2 C7 1.534(7)
C3 C4 1.380(8)
C3 H3 0.9300
C4 C5 1.375(8)
C4 H4 0.9300
C5 C6 1.407(6)
C5 H5 0.9300
C6 C8 1.500(6)
C7 H7A 0.9700
C7 H7B 0.9700
C8 H8A 0.9700
C8 H8B 0.9700
C9 C12 1.524(8)
C9 C11 1.531(8)
C9 C10 1.555(7)
C10 H10A 0.9600
C10 H10B 0.9600
C10 H10C 0.9600
C11 H11A 0.9600
C11 H11B 0.9600
C11 H11C 0.9600
C12 H12A 0.9600
C12 H12B 0.9600
C12 H12C 0.9600
C13 C16 1.513(8)
C13 C15 1.520(8)
C13 C14 1.532(8)
C14 H14A 0.9600
C14 H14B 0.9600
C14 H14C 0.9600
C15 H15A 0.9600
C15 H15B 0.9600
C15 H15C 0.9600
C16 H16A 0.9600
C16 H16B 0.9600
C16 H16C 0.9600
C17 C19 1.516(8)
C17 C18 1.545(7)
C17 C20 1.562(8)
C18 H18A 0.9600
C18 H18B 0.9600
C18 H18C 0.9600
C19 H19A 0.9600
C19 H19B 0.9600
C19 H19C 0.9600
C20 H20A 0.9600
C20 H20B 0.9600
C20 H20C 0.9600
C21 C23 1.525(7)
C21 C24 1.537(8)
C21 C22 1.543(7)
C22 H22A 0.9600
C22 H22B 0.9600
C22 H22C 0.9600
C23 H23A 0.9600
C23 H23B 0.9600
C23 H23C 0.9600
C24 H24A 0.9600
C24 H24B 0.9600
C24 H24C 0.9600
